data_2217888
loop_
_publ_author_name
'A. Tameem, Abdassalam'
'Saad, Bahruddin'
'Salhin, Abdussalam M.'
'Jebas, Samuel Robinson'
'Fun, Hoong-Kun'

_publ_section_title
;
 2-Hydroxy-5-nitrobenzaldehyde 2,4-dinitrophenylhydrazone
;
_journal_coeditor_code CI2567
_journal_issue 4
_journal_name_full 'Acta Crystallographica Section E'
_journal_page_first o679
_journal_page_last o680
_journal_paper_doi 10.1107/S1600536808005825
_journal_volume 64
_journal_year 2008
_chemical_formula_iupac 'C13 H9 N5 O7'
_chemical_formula_moiety 'C13 H9 N5 O7'
_chemical_formula_sum 'C13 H9 N5 O7'
_chemical_formula_weight 347.25
_chemical_name_systematic
;
2-Hydroxy-5-nitrobenzaldehyde 2,4-dinitrophenylhydrazone
;
_space_group_IT_number 14
_symmetry_cell_setting monoclinic
_symmetry_space_group_name_Hall '-P 2yn'
_symmetry_space_group_name_H-M 'P 1 21/n 1'
_audit_creation_method 'WinGX routine CIF_UPDATE'
_cell_angle_alpha 90
_cell_angle_beta 112.683(2)
_cell_angle_gamma 90
_cell_formula_units_Z 4
_cell_length_a 12.7543(5)
_cell_length_b 8.1898(3)
_cell_length_c 13.8618(5)
_cell_measurement_reflns_used 3255
_cell_measurement_temperature 100.00(10)
_cell_measurement_theta_max 33.08
_cell_measurement_theta_min 2.77
_cell_volume 1335.94(9)
_computing_cell_refinement 'APEX2 (Bruker, 2005)'
_computing_data_collection 'APEX2 (Bruker, 2005)'
_computing_data_reduction 'SAINT (Bruker, 2005)'
_computing_molecular_graphics 'SHELXTL (Sheldrick, 2008)'
_computing_publication_material
;
SHELXTL (Sheldrick, 2008) and PLATON (Spek, 2003)
;
_computing_structure_refinement 'SHELXTL (Sheldrick, 2008)'
_computing_structure_solution 'SHELXTL (Sheldrick, 2008)'
_diffrn_detector_area_resol_mean 8.33
_diffrn_measured_fraction_theta_full 0.994
_diffrn_measured_fraction_theta_max 0.994
_diffrn_measurement_device_type
;
Bruker SMART APEXII CCD area-detector
;
_diffrn_measurement_method \w
_diffrn_radiation_type MoK\a
_diffrn_radiation_wavelength 0.71073
_diffrn_reflns_av_R_equivalents 0.0564
_diffrn_reflns_limit_h_max 19
_diffrn_reflns_limit_h_min -19
_diffrn_reflns_limit_k_max 12
_diffrn_reflns_limit_k_min -10
_diffrn_reflns_limit_l_max 20
_diffrn_reflns_limit_l_min -21
_diffrn_reflns_number 24539
_diffrn_reflns_theta_full 33.43
_diffrn_reflns_theta_max 33.43
_diffrn_reflns_theta_min 2.77
_diffrn_standards_number 0
_exptl_absorpt_coefficient_mu 0.144
_exptl_absorpt_correction_T_max 0.9846
_exptl_absorpt_correction_T_min 0.9595
_exptl_absorpt_correction_type multi-scan
_exptl_absorpt_process_details '(SADABS; Bruker, 2005)'
_exptl_crystal_colour orange
_exptl_crystal_density_diffrn 1.726
_exptl_crystal_density_method 'not measured'
_exptl_crystal_description Block
_exptl_crystal_F_000 712
_exptl_crystal_size_max 0.29
_exptl_crystal_size_mid 0.268
_exptl_crystal_size_min 0.108
_refine_diff_density_max 0.468
_refine_diff_density_min -0.328
_refine_ls_extinction_method none
_refine_ls_goodness_of_fit_ref 1.087
_refine_ls_hydrogen_treatment mixed
_refine_ls_matrix_type full
_refine_ls_number_parameters 234
_refine_ls_number_reflns 5195
_refine_ls_number_restraints 0
_refine_ls_restrained_S_all 1.087
_refine_ls_R_factor_gt 0.0503
_refine_ls_shift/su_max 0.001
_refine_ls_structure_factor_coef Fsqd
_refine_ls_weighting_details 'calc w=1/[\s^2^(Fo^2^)+(0.0708P)^2^+0.0132P] where P=(Fo^2^+2Fc^2^)/3'
_refine_ls_weighting_scheme calc
_refine_ls_wR_factor_ref 0.1453
_reflns_number_gt 3513
_reflns_number_total 5195
_reflns_threshold_expression I>2\s(I)
_cod_data_source_file ci2567.cif
_cod_data_source_block I
_cod_depositor_comments
;
The following automatic conversions were performed:
'_symmetry_cell_setting' value 'Monoclinic' changed to 'monoclinic'
according to '/home/saulius/struct/CIF-dictionaries/cif_core.dic'
dictionary named 'cif_core.dic' version 2.4.1 from 2010-06-29.

Automatic conversion script
Id: cif_fix_enum 1527 2010-12-29 10:47:43Z saulius 

The following automatic conversions were performed:

'_symmetry_cell_setting' value 'Monoclinic' changed to 'monoclinic'
according to /home/saulius/struct/CIF-dictionaries/cif_core.dic
dictionary named 'cif_core.dic' version 2.4.1 from 2010-06-29.

Automatic conversion script
Id: cif_fix_values 1715 2011-07-08 13:25:40Z adriana 
;
_cod_original_sg_symbol_H-M 'P 21/n'
_cod_database_code 2217888
_cod_database_fobs_code 2217888

loop_
_symmetry_equiv_pos_as_xyz
'x, y, z'
'-x+1/2, y+1/2, -z+1/2'
'-x, -y, -z'
'x-1/2, -y-1/2, z-1/2'

loop_
_atom_site_type_symbol
_atom_site_label
_atom_site_fract_x
_atom_site_fract_y
_atom_site_fract_z
_atom_site_U_iso_or_equiv
_atom_site_adp_type
_atom_site_calc_flag
_atom_site_refinement_flags
_atom_site_occupancy
O O1 0.71240(8) 0.91583(13) 0.22343(8) 0.0228(2) Uani d . 1
O O2 0.61439(9) 1.12841(14) 0.22968(8) 0.0282(2) Uani d . 1
O O3 0.39947(10) 1.41385(15) -0.08171(9) 0.0340(3) Uani d . 1
O O4 0.45224(10) 1.41148(14) -0.21219(8) 0.0307(3) Uani d . 1
O O5 0.94762(8) 0.81549(12) -0.11896(7) 0.0189(2) Uani d . 1
O O6 1.34597(9) 0.33913(14) 0.11735(8) 0.0300(3) Uani d . 1
O O7 1.29887(9) 0.41281(13) 0.24496(8) 0.0259(2) Uani d . 1
N N1 0.80661(9) 0.91651(14) 0.08340(9) 0.0164(2) Uani d . 1
N N2 0.87737(9) 0.86266(13) 0.03680(8) 0.0157(2) Uani d . 1
N N3 0.66026(9) 1.04241(14) 0.18460(8) 0.0187(2) Uani d . 1
N N4 0.46053(10) 1.36459(15) -0.12555(9) 0.0208(2) Uani d . 1
N N5 1.28791(9) 0.41996(14) 0.15301(9) 0.0184(2) Uani d . 1
C C1 0.64902(11) 1.08800(16) 0.07968(9) 0.0160(2) Uani d . 1
C C2 0.56488(11) 1.20121(16) 0.02874(10) 0.0179(2) Uani d . 1
H H2A 0.5209 1.2465 0.062 0.021 Uiso calc R 1
C C3 0.54779(10) 1.24505(16) -0.07199(10) 0.0172(2) Uani d . 1
C C4 0.61284(11) 1.17695(16) -0.12363(10) 0.0171(2) Uani d . 1
H H4A 0.5993 1.2067 -0.1921 0.02 Uiso calc R 1
C C5 0.69644(11) 1.06624(16) -0.07233(10) 0.0165(2) Uani d . 1
H H5A 0.7392 1.0211 -0.1069 0.02 Uiso calc R 1
C C6 0.71925(10) 1.01896(15) 0.03210(9) 0.0150(2) Uani d . 1
C C7 0.96469(10) 0.78013(15) 0.09632(9) 0.0151(2) Uani d . 1
H H7A 0.9782 0.7678 0.1668 0.018 Uiso calc R 1
C C8 1.04195(10) 0.70636(15) 0.05474(9) 0.0142(2) Uani d . 1
C C9 1.03109(10) 0.72528(15) -0.05001(9) 0.0151(2) Uani d . 1
C C10 1.10725(11) 0.64726(16) -0.08556(10) 0.0168(2) Uani d . 1
H H10A 1.1009 0.6634 -0.154 0.02 Uiso calc R 1
C C11 1.19152(10) 0.54678(16) -0.02006(10) 0.0169(2) Uani d . 1
H H11A 1.2412 0.4933 -0.044 0.02 Uiso calc R 1
C C12 1.20051(10) 0.52732(15) 0.08265(10) 0.0159(2) Uani d . 1
C C13 1.12875(10) 0.60635(15) 0.12052(10) 0.0153(2) Uani d . 1
H H13A 1.1382 0.593 0.19 0.018 Uiso calc R 1
H H1N1 0.8262(16) 0.891(2) 0.1508(16) 0.038(5) Uiso d . 1
H H1O5 0.905(2) 0.854(3) -0.082(2) 0.067(8) Uiso d . 1

loop_
_atom_site_aniso_label
_atom_site_aniso_U_11
_atom_site_aniso_U_22
_atom_site_aniso_U_33
_atom_site_aniso_U_12
_atom_site_aniso_U_13
_atom_site_aniso_U_23
O1 0.0238(5) 0.0253(5) 0.0220(5) 0.0056(4) 0.0118(4) 0.0049(4)
O2 0.0377(6) 0.0307(6) 0.0253(5) 0.0079(5) 0.0222(5) -0.0004(4)
O3 0.0317(6) 0.0461(7) 0.0298(6) 0.0207(5) 0.0181(5) 0.0077(5)
O4 0.0379(6) 0.0342(6) 0.0228(5) 0.0153(5) 0.0150(5) 0.0087(4)
O5 0.0201(4) 0.0210(5) 0.0162(4) 0.0047(4) 0.0076(3) 0.0023(3)
O6 0.0284(5) 0.0335(6) 0.0285(5) 0.0145(5) 0.0114(4) 0.0014(4)
O7 0.0269(5) 0.0307(6) 0.0197(5) 0.0070(4) 0.0086(4) 0.0059(4)
N1 0.0163(5) 0.0196(5) 0.0155(5) 0.0030(4) 0.0085(4) 0.0005(4)
N2 0.0158(5) 0.0157(5) 0.0177(5) 0.0000(4) 0.0089(4) -0.0017(4)
N3 0.0193(5) 0.0220(6) 0.0183(5) -0.0015(4) 0.0112(4) -0.0006(4)
N4 0.0209(5) 0.0224(6) 0.0204(5) 0.0049(4) 0.0097(4) 0.0004(4)
N5 0.0170(5) 0.0177(5) 0.0203(5) 0.0010(4) 0.0070(4) 0.0005(4)
C1 0.0177(5) 0.0183(6) 0.0144(5) -0.0009(4) 0.0088(4) -0.0011(4)
C2 0.0176(5) 0.0191(6) 0.0195(6) 0.0006(5) 0.0099(5) -0.0033(5)
C3 0.0161(5) 0.0174(6) 0.0194(6) 0.0029(5) 0.0081(5) 0.0005(4)
C4 0.0194(6) 0.0174(6) 0.0158(5) -0.0005(5) 0.0085(4) -0.0005(4)
C5 0.0169(5) 0.0185(6) 0.0160(5) 0.0001(5) 0.0085(4) -0.0023(4)
C6 0.0147(5) 0.0150(6) 0.0163(5) -0.0019(4) 0.0070(4) -0.0017(4)
C7 0.0161(5) 0.0151(6) 0.0158(5) -0.0009(4) 0.0081(4) -0.0004(4)
C8 0.0151(5) 0.0143(5) 0.0142(5) -0.0009(4) 0.0068(4) -0.0013(4)
C9 0.0156(5) 0.0142(6) 0.0156(5) -0.0007(4) 0.0062(4) -0.0002(4)
C10 0.0190(6) 0.0181(6) 0.0156(5) -0.0011(5) 0.0093(4) -0.0010(4)
C11 0.0159(5) 0.0174(6) 0.0200(6) -0.0012(4) 0.0096(5) -0.0024(4)
C12 0.0134(5) 0.0140(6) 0.0190(6) 0.0010(4) 0.0048(4) 0.0005(4)
C13 0.0160(5) 0.0147(6) 0.0161(5) -0.0009(4) 0.0072(4) 0.0000(4)

loop_
_atom_type_symbol
_atom_type_description
_atom_type_scat_dispersion_real
_atom_type_scat_dispersion_imag
_atom_type_scat_source
C C 0.0033 0.0016 'International Tables Vol C Tables 4.2.6.8 and 6.1.1.4'
H H 0 0 'International Tables Vol C Tables 4.2.6.8 and 6.1.1.4'
N N 0.0061 0.0033 'International Tables Vol C Tables 4.2.6.8 and 6.1.1.4'
O O 0.0106 0.006 'International Tables Vol C Tables 4.2.6.8 and 6.1.1.4'

loop_
_geom_angle_atom_site_label_1
_geom_angle_atom_site_label_2
_geom_angle_atom_site_label_3
_geom_angle
C9 O5 H1O5 105.4(15)
C6 N1 N2 120.62(11)
C6 N1 H1N1 122.4(13)
N2 N1 H1N1 116.6(13)
C7 N2 N1 115.45(10)
O2 N3 O1 122.71(11)
O2 N3 C1 118.60(11)
O1 N3 C1 118.64(11)
O4 N4 O3 123.45(12)
O4 N4 C3 118.12(11)
O3 N4 C3 118.43(11)
O7 N5 O6 123.08(11)
O7 N5 C12 118.31(11)
O6 N5 C12 118.60(11)
C2 C1 C6 122.19(11)
C2 C1 N3 116.05(11)
C6 C1 N3 121.76(11)
C3 C2 C1 118.67(12)
C3 C2 H2A 120.7
C1 C2 H2A 120.7
C2 C3 C4 121.38(12)
C2 C3 N4 119.01(11)
C4 C3 N4 119.61(11)
C5 C4 C3 119.51(12)
C5 C4 H4A 120.2
C3 C4 H4A 120.2
C4 C5 C6 121.55(12)
C4 C5 H5A 119.2
C6 C5 H5A 119.2
N1 C6 C5 120.57(11)
N1 C6 C1 122.75(11)
C5 C6 C1 116.66(11)
N2 C7 C8 120.94(11)
N2 C7 H7A 119.5
C8 C7 H7A 119.5
C13 C8 C9 118.32(11)
C13 C8 C7 118.27(11)
C9 C8 C7 123.37(11)
O5 C9 C10 117.82(11)
O5 C9 C8 121.85(11)
C10 C9 C8 120.32(11)
C11 C10 C9 120.67(11)
C11 C10 H10A 119.7
C9 C10 H10A 119.7
C10 C11 C12 118.49(12)
C10 C11 H11A 120.8
C12 C11 H11A 120.8
C13 C12 C11 122.02(11)
C13 C12 N5 118.45(11)
C11 C12 N5 119.53(11)
C12 C13 C8 120.14(11)
C12 C13 H13A 119.9
C8 C13 H13A 119.9

loop_
_geom_bond_atom_site_label_1
_geom_bond_atom_site_label_2
_geom_bond_distance
O1 N3 1.2372(15)
O2 N3 1.2291(15)
O3 N4 1.2262(15)
O4 N4 1.2259(15)
O5 C9 1.3446(15)
O5 H1O5 0.92(3)
O6 N5 1.2302(15)
O7 N5 1.2288(14)
N1 C6 1.3565(16)
N1 N2 1.3697(15)
N1 H1N1 0.89(2)
N2 C7 1.2920(16)
N3 C1 1.4541(16)
N4 C3 1.4530(17)
N5 C12 1.4589(16)
C1 C2 1.3876(18)
C1 C6 1.4187(17)
C2 C3 1.3753(17)
C2 H2A 0.93
C3 C4 1.4035(18)
C4 C5 1.3711(18)
C4 H4A 0.93
C5 C6 1.4159(17)
C5 H5A 0.93
C7 C8 1.4514(17)
C7 H7A 0.93
C8 C13 1.3962(17)
C8 C9 1.4128(16)
C9 C10 1.4014(18)
C10 C11 1.3799(18)
C10 H10A 0.93
C11 C12 1.3927(17)
C11 H11A 0.93
C12 C13 1.3795(17)
C13 H13A 0.93

loop_
_geom_hbond_atom_site_label_D
_geom_hbond_atom_site_label_H
_geom_hbond_atom_site_label_A
_geom_hbond_site_symmetry_A
_geom_hbond_distance_DH
_geom_hbond_distance_HA
_geom_hbond_distance_DA
_geom_hbond_angle_DHA
N1 H1N1 O4 4_686 0.89(2) 2.54(2) 3.0666(15) 118(2)
N1 H1N1 O1 . 0.89(2) 2.07(2) 2.6477(15) 121(2)
O5 H1O5 N2 . 0.92(3) 1.82(3) 2.6656(14) 150(2)

loop_
_geom_torsion_atom_site_label_1
_geom_torsion_atom_site_label_2
_geom_torsion_atom_site_label_3
_geom_torsion_atom_site_label_4
_geom_torsion
C6 N1 N2 C7 172.84(11)
O2 N3 C1 C2 -15.33(17)
O1 N3 C1 C2 162.33(11)
O2 N3 C1 C6 165.40(12)
O1 N3 C1 C6 -16.94(18)
C6 C1 C2 C3 1.35(19)
N3 C1 C2 C3 -177.92(11)
C1 C2 C3 C4 0.5(2)
C1 C2 C3 N4 -179.46(11)
O4 N4 C3 C2 174.55(13)
O3 N4 C3 C2 -5.12(19)
O4 N4 C3 C4 -5.37(19)
O3 N4 C3 C4 174.96(13)
C2 C3 C4 C5 -1.0(2)
N4 C3 C4 C5 178.90(11)
C3 C4 C5 C6 -0.22(19)
N2 N1 C6 C5 2.89(18)
N2 N1 C6 C1 -175.04(11)
C4 C5 C6 N1 -176.16(12)
C4 C5 C6 C1 1.89(18)
C2 C1 C6 N1 175.52(12)
N3 C1 C6 N1 -5.25(19)
C2 C1 C6 C5 -2.48(18)
N3 C1 C6 C5 176.74(11)
N1 N2 C7 C8 175.64(11)
N2 C7 C8 C13 -174.24(11)
N2 C7 C8 C9 3.12(19)
C13 C8 C9 O5 177.95(11)
C7 C8 C9 O5 0.58(19)
C13 C8 C9 C10 -1.09(18)
C7 C8 C9 C10 -178.46(11)
O5 C9 C10 C11 -176.95(11)
C8 C9 C10 C11 2.12(19)
C9 C10 C11 C12 -1.25(19)
C10 C11 C12 C13 -0.63(19)
C10 C11 C12 N5 179.16(11)
O7 N5 C12 C13 -4.77(17)
O6 N5 C12 C13 174.17(12)
O7 N5 C12 C11 175.44(12)
O6 N5 C12 C11 -5.62(18)
C11 C12 C13 C8 1.65(19)
N5 C12 C13 C8 -178.14(11)
C9 C8 C13 C12 -0.75(18)
C7 C8 C13 C12 176.75(11)

loop_
_cod_related_entry_id
_cod_related_entry_database
_cod_related_entry_code
1 ChemSpider 12551009
